data_7063198
loop_
_publ_author_name
'Baskar, Shyamvarnan'
'Kole, Goutam Kumar'

_publ_section_title
;
 3-Pyridylvinyl benzoxazole-derived multifunctional organic
 materials---from solid-state photoreactivity to photophysical and
 electrochemical properties
;
_journal_issue 22
_journal_name_full 'New Journal of Chemistry'
_journal_page_first 10213
_journal_page_last 10225
_journal_paper_doi 10.1039/D4NJ00190G
_journal_volume 48
_journal_year 2024
_chemical_formula_sum 'C14 H10 N2 O'
_chemical_formula_weight 222.24
_space_group_crystal_system monoclinic
_space_group_IT_number 14
_space_group_name_Hall '-P 2yn'
_space_group_name_H-M_alt 'P 1 21/n 1'
_atom_sites_solution_hydrogens geom
_atom_sites_solution_primary difmap
_audit_creation_method SHELXL-2018/3
_audit_update_record
;
2023-11-10 deposited with the CCDC.	2024-05-01 downloaded from the CCDC.
;
_cell_angle_alpha 90
_cell_angle_beta 91.627(9)
_cell_angle_gamma 90
_cell_formula_units_Z 8
_cell_length_a 6.5833(13)
_cell_length_b 13.825(4)
_cell_length_c 24.715(9)
_cell_measurement_reflns_used 9873
_cell_measurement_temperature 295(2)
_cell_measurement_theta_max 27.05
_cell_measurement_theta_min 2.21
_cell_volume 2248.5(11)
_computing_structure_refinement 'SHELXL-2018/3 (Sheldrick, 2018)'
_computing_structure_solution 'SHELXT 2018/2 (Sheldrick, 2018)'
_diffrn_ambient_temperature 295(2)
_diffrn_measured_fraction_theta_full 0.999
_diffrn_measured_fraction_theta_max 0.999
_diffrn_measurement_device_type 'Bruker APEX-II CCD'
_diffrn_measurement_method '\f and \w scans'
_diffrn_radiation_type MoK\a
_diffrn_radiation_wavelength 0.71073
_diffrn_reflns_av_R_equivalents 0.0503
_diffrn_reflns_av_unetI/netI 0.0303
_diffrn_reflns_Laue_measured_fraction_full 0.999
_diffrn_reflns_Laue_measured_fraction_max 0.999
_diffrn_reflns_limit_h_max 7
_diffrn_reflns_limit_h_min -8
_diffrn_reflns_limit_k_max 17
_diffrn_reflns_limit_k_min -17
_diffrn_reflns_limit_l_max 30
_diffrn_reflns_limit_l_min -30
_diffrn_reflns_number 39886
_diffrn_reflns_point_group_measured_fraction_full 0.999
_diffrn_reflns_point_group_measured_fraction_max 0.999
_diffrn_reflns_theta_full 25.242
_diffrn_reflns_theta_max 26.371
_diffrn_reflns_theta_min 2.211
_exptl_absorpt_coefficient_mu 0.085
_exptl_absorpt_correction_T_max 0.7455
_exptl_absorpt_correction_T_min 0.6817
_exptl_absorpt_correction_type multi-scan
_exptl_absorpt_process_details 'SadAbs 2016/2 (Bruker AXS)'
_exptl_crystal_colour colourless
_exptl_crystal_density_diffrn 1.313
_exptl_crystal_description block
_exptl_crystal_F_000 928
_exptl_crystal_size_max 0.400
_exptl_crystal_size_mid 0.220
_exptl_crystal_size_min 0.210
_refine_diff_density_max 0.211
_refine_diff_density_min -0.140
_refine_diff_density_rms 0.031
_refine_ls_extinction_method none
_refine_ls_goodness_of_fit_ref 1.121
_refine_ls_hydrogen_treatment constr
_refine_ls_matrix_type full
_refine_ls_number_parameters 427
_refine_ls_number_reflns 4600
_refine_ls_number_restraints 228
_refine_ls_restrained_S_all 1.122
_refine_ls_R_factor_all 0.0648
_refine_ls_R_factor_gt 0.0518
_refine_ls_shift/su_max 0.000
_refine_ls_shift/su_mean 0.000
_refine_ls_structure_factor_coef Fsqd
_refine_ls_weighting_details 'w=1/[\s^2^(Fo^2^)+(0.0301P)^2^+0.6953P] where P=(Fo^2^+2Fc^2^)/3'
_refine_ls_weighting_scheme calc
_refine_ls_wR_factor_gt 0.1146
_refine_ls_wR_factor_ref 0.1215
_reflns_Friedel_coverage 0.000
_reflns_number_gt 3764
_reflns_number_total 4600
_reflns_threshold_expression 'I > 2\s(I)'
_cod_data_source_file d4nj00190g2.cif
_cod_data_source_block SV18_0m_a
_cod_depositor_comments 'Adding full bibliography for 7063198--7063201.cif.'
_cod_original_sg_symbol_H-M 'P 21/n'
_cod_database_code 7063198
_shelx_shelxl_version_number 2018/3
_shelx_space_group_comment
;
The symmetry employed for this shelxl refinement is uniquely defined
by the following loop, which should always be used as a source of
symmetry information in preference to the above space-group names.
They are only intended as comments.
;
_shelx_estimated_absorpt_t_min 0.967
_shelx_estimated_absorpt_t_max 0.982

loop_
_space_group_symop_operation_xyz
'x, y, z'
'-x+1/2, y+1/2, -z+1/2'
'-x, -y, -z'
'x-1/2, -y-1/2, z-1/2'

loop_
_atom_site_label
_atom_site_type_symbol
_atom_site_fract_x
_atom_site_fract_y
_atom_site_fract_z
_atom_site_U_iso_or_equiv
_atom_site_adp_type
_atom_site_occupancy
_atom_site_site_symmetry_order
_atom_site_calc_flag
_atom_site_refinement_flags_posn
_atom_site_refinement_flags_adp
_atom_site_refinement_flags_occupancy
_atom_site_disorder_assembly
_atom_site_disorder_group
C2_1 C 0.5959(3) 0.04364(17) 0.34251(10) 0.0586(6) Uani 0.793(3) 1 d D U P A 1
H2_1 H 0.681940 0.023539 0.370811 0.070 Uiso 0.793(3) 1 calc R U P A 1
C3_1 C 0.4007(4) 0.02501(17) 0.34641(10) 0.0561(6) Uani 0.793(3) 1 d D U P A 1
H3_1 H 0.316249 0.044509 0.317641 0.067 Uiso 0.793(3) 1 calc R U P A 1
C1_1 C 0.6872(6) 0.0932(2) 0.29741(13) 0.0552(8) Uani 0.793(3) 1 d D U P A 1
N1_1 N 0.8744(5) 0.1173(5) 0.2927(3) 0.0563(8) Uani 0.793(3) 1 d D . P A 1
O1_1 O 0.5627(6) 0.1193(4) 0.25396(16) 0.0614(7) Uani 0.793(3) 1 d D . P A 1
N2_1 N -0.0141(8) -0.0711(3) 0.4272(2) 0.0685(11) Uani 0.793(3) 1 d D U P A 1
C7_1 C 0.2939(6) -0.1084(3) 0.47641(17) 0.0647(9) Uani 0.793(3) 1 d D U P A 1
H7_1 H 0.356241 -0.137228 0.506571 0.078 Uiso 0.793(3) 1 calc R U P A 1
C4_1 C 0.3037(4) -0.0233(3) 0.39152(11) 0.0524(7) Uani 0.793(3) 1 d D U P A 1
C5_1 C 0.0943(4) -0.0320(3) 0.39043(17) 0.0637(8) Uani 0.793(3) 1 d D U P A 1
H5_1 H 0.024768 -0.007147 0.360226 0.076 Uiso 0.793(3) 1 calc R U P A 1
C6_1 C 0.0837(9) -0.1074(7) 0.4686(3) 0.0669(11) Uani 0.793(3) 1 d D U P A 1
H6_1 H 0.006779 -0.135269 0.495433 0.080 Uiso 0.793(3) 1 calc R U P A 1
C8_1 C 0.4067(7) -0.0632(3) 0.43585(13) 0.0619(8) Uani 0.793(3) 1 d D U P A 1
H8_1 H 0.547685 -0.060145 0.438790 0.074 Uiso 0.793(3) 1 calc R U P A 1
C1A_1 C 0.6077(19) 0.1018(10) 0.2859(5) 0.053(3) Uani 0.207(3) 1 d D U P A 2
N1A_1 N 0.7995(18) 0.1160(16) 0.2923(9) 0.051(3) Uani 0.207(3) 1 d D . P A 2
O1A_1 O 0.511(3) 0.1288(18) 0.2375(7) 0.075(4) Uani 0.207(3) 1 d D . P A 2
C2A_1 C 0.4563(13) 0.0586(6) 0.3200(3) 0.0569(15) Uani 0.207(3) 1 d D U P A 2
H2A_1 H 0.321072 0.060266 0.308109 0.068 Uiso 0.207(3) 1 calc R U P A 2
C3A_1 C 0.5002(15) 0.0172(6) 0.3669(3) 0.0538(15) Uani 0.207(3) 1 d D U P A 2
H3A_1 H 0.636540 0.015601 0.377848 0.065 Uiso 0.207(3) 1 calc R U P A 2
C7A_1 C 0.005(4) -0.0525(18) 0.4331(10) 0.0636(16) Uani 0.207(3) 1 d D U P A 2
H7A_1 H -0.134218 -0.044877 0.427926 0.076 Uiso 0.207(3) 1 calc R U P A 2
N2A_1 N 0.282(4) -0.109(2) 0.4818(11) 0.152(9) Uani 0.207(3) 1 d D U P A 2
C4A_1 C 0.3552(17) -0.0265(12) 0.4035(5) 0.0571(14) Uani 0.207(3) 1 d D U P A 2
C8A_1 C 0.1472(19) -0.0127(11) 0.3952(7) 0.0607(15) Uani 0.207(3) 1 d D U P A 2
H8A_1 H 0.099156 0.022128 0.365357 0.073 Uiso 0.207(3) 1 calc R U P A 2
C6A_1 C 0.086(4) -0.103(3) 0.4776(11) 0.0646(18) Uani 0.207(3) 1 d D U P A 2
H6A_1 H 0.003352 -0.130447 0.503128 0.077 Uiso 0.207(3) 1 calc R U P A 2
C5A_1 C 0.418(3) -0.0778(14) 0.4495(6) 0.0596(15) Uani 0.207(3) 1 d D U P A 2
H5A_1 H 0.554806 -0.089320 0.456774 0.072 Uiso 0.207(3) 1 calc R U P A 2
C9_1 C 0.6896(3) 0.16556(12) 0.21744(7) 0.0552(4) Uani 1 1 d . . . . .
C10_1 C 0.8763(3) 0.16254(12) 0.24305(7) 0.0527(4) Uani 1 1 d . . . . .
C11_1 C 1.0433(3) 0.20205(14) 0.21879(9) 0.0698(5) Uani 1 1 d . . . . .
H11_1 H 1.172058 0.199930 0.235245 0.084 Uiso 1 1 calc R U . . .
C12_1 C 1.0097(3) 0.24488(15) 0.16885(10) 0.0786(6) Uani 1 1 d . . . . .
H12_1 H 1.118298 0.272472 0.151177 0.094 Uiso 1 1 calc R U . . .
C13_1 C 0.8187(4) 0.24757(16) 0.14468(9) 0.0799(6) Uani 1 1 d . . . . .
H13_1 H 0.801417 0.277755 0.111241 0.096 Uiso 1 1 calc R U . . .
C14_1 C 0.6542(3) 0.20733(15) 0.16831(8) 0.0734(6) Uani 1 1 d . . . . .
H14_1 H 0.525577 0.208397 0.151788 0.088 Uiso 1 1 calc R U . . .
O1_2 O 0.2078(3) 0.5097(3) 0.37503(9) 0.0539(8) Uani 0.896(14) 1 d D U P B 3
N1_2 N 0.5236(5) 0.5191(6) 0.4107(2) 0.0557(11) Uani 0.896(14) 1 d D U P B 3
O1A_2 O 0.5395(15) 0.531(4) 0.4059(16) 0.057(4) Uani 0.104(14) 1 d D U P B 4
N1A_2 N 0.217(2) 0.530(4) 0.3755(8) 0.056(4) Uani 0.104(14) 1 d D U P B 4
C2_2 C 0.2493(3) 0.58736(13) 0.46257(7) 0.0579(4) Uani 1 1 d . . . . .
H2_2 H 0.336990 0.605978 0.490844 0.069 Uiso 1 1 calc R U . . .
N2_2 N -0.3506(3) 0.71643(14) 0.54807(7) 0.0774(5) Uani 1 1 d . . . . .
C3_2 C 0.0553(3) 0.60639(12) 0.46714(7) 0.0521(4) Uani 1 1 d . . . . .
H3_2 H -0.031225 0.586726 0.438837 0.063 Uiso 1 1 calc R U . . .
C4_2 C -0.0378(2) 0.65579(11) 0.51271(6) 0.0483(4) Uani 1 1 d . . . . .
C5_2 C -0.2443(3) 0.67307(14) 0.51011(8) 0.0640(5) Uani 1 1 d . . . . .
H5_2 H -0.315185 0.652604 0.479103 0.077 Uiso 1 1 calc R U . . .
C6_2 C -0.2445(3) 0.74535(15) 0.59149(9) 0.0742(6) Uani 1 1 d . . . . .
H6_2 H -0.313979 0.775599 0.619016 0.089 Uiso 1 1 calc R U . . .
C7_2 C -0.0391(3) 0.73347(15) 0.59831(8) 0.0710(5) Uani 1 1 d . . . . .
H7_2 H 0.027906 0.756031 0.629448 0.085 Uiso 1 1 calc R U . . .
C9_2 C 0.3367(2) 0.46924(11) 0.33844(6) 0.0478(4) Uani 1 1 d D . . . .
C8_2 C 0.0668(3) 0.68787(13) 0.55868(7) 0.0598(4) Uani 1 1 d . . . . .
H8_2 H 0.206350 0.678670 0.562617 0.072 Uiso 1 1 calc R U . . .
C10_2 C 0.5315(2) 0.47556(11) 0.35983(6) 0.0480(4) Uani 1 1 d D . . . .
C11_2 C 0.6933(3) 0.43994(13) 0.33117(7) 0.0572(4) Uani 1 1 d . . . . .
H11_2 H 0.826167 0.444235 0.344758 0.069 Uiso 1 1 calc R U . . .
C12_2 C 0.6490(3) 0.39801(13) 0.28179(8) 0.0605(5) Uani 1 1 d . . . . .
H12_2 H 0.754199 0.373241 0.261637 0.073 Uiso 1 1 calc R U . . .
C13_2 C 0.4510(3) 0.39177(14) 0.26132(8) 0.0638(5) Uani 1 1 d . . . . .
H13_2 H 0.426481 0.362593 0.227864 0.077 Uiso 1 1 calc R U . . .
C14_2 C 0.2896(3) 0.42787(14) 0.28946(7) 0.0625(5) Uani 1 1 d . . . . .
H14_2 H 0.156606 0.424263 0.275895 0.075 Uiso 1 1 calc R U . . .
C1_2 C 0.3363(3) 0.53950(12) 0.41670(7) 0.0539(4) Uani 1 1 d D . . . .

loop_
_atom_site_aniso_label
_atom_site_aniso_U_11
_atom_site_aniso_U_22
_atom_site_aniso_U_33
_atom_site_aniso_U_23
_atom_site_aniso_U_13
_atom_site_aniso_U_12
C2_1 0.0547(13) 0.0641(13) 0.0572(14) 0.0000(11) 0.0015(10) 0.0029(11)
C3_1 0.0566(13) 0.0578(13) 0.0539(15) -0.0013(11) 0.0007(11) 0.0032(11)
C1_1 0.055(2) 0.0553(17) 0.0548(16) -0.0049(13) -0.0012(17) 0.0060(16)
N1_1 0.049(2) 0.0591(15) 0.0608(15) -0.0003(11) 0.002(2) -0.003(2)
O1_1 0.041(2) 0.0694(15) 0.074(3) -0.0086(18) 0.0037(14) -0.0049(15)
N2_1 0.0601(16) 0.076(3) 0.0690(19) 0.0065(17) 0.0020(13) -0.0070(15)
C7_1 0.0740(16) 0.0638(15) 0.0558(15) 0.0087(12) -0.0037(12) 0.0018(12)
C4_1 0.0569(16) 0.0490(11) 0.0513(14) -0.0029(11) 0.0041(11) 0.0012(12)
C5_1 0.0583(16) 0.0688(18) 0.0636(15) 0.0056(14) -0.0023(14) -0.0031(13)
C6_1 0.0742(14) 0.0633(17) 0.064(3) 0.006(2) 0.0098(16) -0.0100(12)
C8_1 0.0610(13) 0.0628(18) 0.062(2) -0.0003(15) -0.0004(16) 0.0008(13)
C1A_1 0.057(5) 0.054(5) 0.047(5) -0.002(4) 0.000(4) 0.003(4)
N1A_1 0.043(8) 0.056(6) 0.054(5) 0.012(4) 0.010(9) -0.013(9)
O1A_1 0.043(8) 0.095(8) 0.086(10) -0.022(7) 0.005(5) -0.002(6)
C2A_1 0.052(3) 0.061(3) 0.057(3) -0.002(3) 0.002(3) -0.001(3)
C3A_1 0.050(3) 0.058(3) 0.054(3) -0.004(3) 0.004(3) 0.001(3)
C7A_1 0.066(3) 0.063(3) 0.062(3) 0.004(3) 0.005(3) -0.004(3)
N2A_1 0.155(10) 0.152(10) 0.151(10) 0.002(5) 0.007(5) -0.002(5)
C4A_1 0.059(3) 0.056(2) 0.057(3) 0.002(2) 0.004(2) -0.002(2)
C8A_1 0.064(3) 0.060(3) 0.059(3) 0.004(3) 0.000(3) -0.008(3)
C6A_1 0.073(3) 0.062(3) 0.058(3) 0.007(3) 0.006(3) -0.002(3)
C5A_1 0.062(3) 0.059(3) 0.058(3) 0.001(3) -0.001(3) 0.001(2)
C9_1 0.0494(9) 0.0521(10) 0.0642(11) -0.0097(8) 0.0049(8) -0.0001(7)
C10_1 0.0584(10) 0.0435(9) 0.0562(10) -0.0029(7) -0.0001(8) 0.0016(7)
C11_1 0.0516(10) 0.0618(11) 0.0955(15) 0.0008(11) -0.0062(10) -0.0026(9)
C12_1 0.0794(14) 0.0607(12) 0.0972(16) 0.0114(11) 0.0265(12) -0.0079(10)
C13_1 0.1067(18) 0.0706(13) 0.0623(12) 0.0095(10) 0.0046(12) 0.0109(12)
C14_1 0.0721(13) 0.0760(13) 0.0711(13) -0.0091(11) -0.0140(10) 0.0129(11)
O1_2 0.0437(8) 0.063(2) 0.0558(9) -0.0058(8) 0.0041(7) 0.0002(8)
N1_2 0.0489(11) 0.066(2) 0.0526(14) -0.0028(17) 0.0015(10) -0.0025(11)
O1A_2 0.045(6) 0.067(7) 0.059(7) 0.001(7) 0.007(5) -0.010(6)
N1A_2 0.041(6) 0.066(8) 0.061(6) -0.002(6) 0.009(6) -0.001(6)
C2_2 0.0537(10) 0.0666(11) 0.0532(10) -0.0052(8) 0.0008(8) -0.0052(8)
N2_2 0.0645(10) 0.0902(13) 0.0778(12) -0.0125(10) 0.0095(9) 0.0122(9)
C3_2 0.0535(10) 0.0529(9) 0.0499(9) -0.0006(7) 0.0007(7) -0.0045(7)
C4_2 0.0546(9) 0.0426(8) 0.0478(9) 0.0017(7) 0.0033(7) -0.0017(7)
C5_2 0.0556(10) 0.0746(12) 0.0616(11) -0.0108(9) 0.0013(8) -0.0034(9)
C6_2 0.0905(15) 0.0641(12) 0.0686(13) -0.0101(10) 0.0163(11) 0.0181(11)
C7_2 0.0927(15) 0.0678(12) 0.0519(11) -0.0115(9) -0.0070(10) 0.0043(11)
C9_2 0.0454(8) 0.0484(9) 0.0497(9) 0.0003(7) 0.0054(7) 0.0004(7)
C8_2 0.0606(11) 0.0627(11) 0.0556(10) 0.0020(9) -0.0040(8) 0.0034(9)
C10_2 0.0480(9) 0.0462(9) 0.0497(9) 0.0030(7) -0.0009(7) -0.0013(7)
C11_2 0.0433(9) 0.0587(10) 0.0695(11) 0.0030(9) 0.0006(8) 0.0041(7)
C12_2 0.0596(11) 0.0543(10) 0.0683(11) -0.0035(9) 0.0148(9) 0.0065(8)
C13_2 0.0698(12) 0.0653(12) 0.0565(10) -0.0121(9) 0.0049(9) -0.0024(9)
C14_2 0.0526(10) 0.0747(12) 0.0597(11) -0.0084(9) -0.0043(8) -0.0028(9)
C1_2 0.0561(10) 0.0545(10) 0.0512(10) 0.0000(8) 0.0017(8) -0.0047(8)

loop_
_atom_type_symbol
_atom_type_description
_atom_type_scat_dispersion_real
_atom_type_scat_dispersion_imag
_atom_type_scat_source
C C 0.0033 0.0016 'International Tables Vol C Tables 4.2.6.8 and 6.1.1.4'
H H 0.0000 0.0000 'International Tables Vol C Tables 4.2.6.8 and 6.1.1.4'
N N 0.0061 0.0033 'International Tables Vol C Tables 4.2.6.8 and 6.1.1.4'
O O 0.0106 0.0060 'International Tables Vol C Tables 4.2.6.8 and 6.1.1.4'

loop_
_geom_angle_atom_site_label_1
_geom_angle_atom_site_label_2
_geom_angle_atom_site_label_3
_geom_angle
_geom_angle_site_symmetry_1
_geom_angle_site_symmetry_3
_geom_angle_publ_flag
C3_1 C2_1 C1_1 125.0(3) . . ?
C2_1 C3_1 C4_1 126.4(3) . . ?
N1_1 C1_1 O1_1 114.3(4) . . ?
N1_1 C1_1 C2_1 127.6(5) . . ?
O1_1 C1_1 C2_1 118.1(3) . . ?
C1_1 N1_1 C10_1 103.4(4) . . ?
C1_1 O1_1 C9_1 105.6(3) . . ?
C5_1 N2_1 C6_1 116.5(5) . . ?
C6_1 C7_1 C8_1 115.9(5) . . ?
C5_1 C4_1 C8_1 116.5(3) . . ?
C5_1 C4_1 C3_1 118.8(3) . . ?
C8_1 C4_1 C3_1 124.7(3) . . ?
N2_1 C5_1 C4_1 126.4(4) . . ?
N2_1 C6_1 C7_1 125.8(6) . . ?
C4_1 C8_1 C7_1 118.8(4) . . ?
N1A_1 C1A_1 O1A_1 119.3(14) . . ?
N1A_1 C1A_1 C2A_1 132.8(14) . . ?
O1A_1 C1A_1 C2A_1 107.9(14) . . ?
N1A_1 C1A_1 C9_1 75.5(10) . . ?
O1A_1 C1A_1 C9_1 43.9(8) . . ?
C2A_1 C1A_1 C9_1 151.7(10) . . ?
C1A_1 N1A_1 C10_1 108.8(14) . . ?
C9_1 O1A_1 C1A_1 92.0(9) . . ?
C3A_1 C2A_1 C1A_1 123.6(10) . . ?
C2A_1 C3A_1 C4A_1 126.3(10) . . ?
C6A_1 C7A_1 C8A_1 117(3) . . ?
C6A_1 N2A_1 C5A_1 129(3) . . ?
C5A_1 C4A_1 C8A_1 117.1(13) . . ?
C5A_1 C4A_1 C3A_1 122.1(12) . . ?
C8A_1 C4A_1 C3A_1 120.6(12) . . ?
C4A_1 C8A_1 C7A_1 120.2(16) . . ?
N2A_1 C6A_1 C7A_1 117(3) . . ?
N2A_1 C5A_1 C4A_1 119(2) . . ?
C14_1 C9_1 C10_1 123.77(18) . . ?
C14_1 C9_1 O1A_1 110.5(6) . . ?
C10_1 C9_1 O1A_1 125.7(6) . . ?
C14_1 C9_1 O1_1 132.8(2) . . ?
C10_1 C9_1 O1_1 103.43(19) . . ?
C14_1 C9_1 C1A_1 154.4(4) . . ?
C10_1 C9_1 C1A_1 81.7(4) . . ?
O1A_1 C9_1 C1A_1 44.1(4) . . ?
C9_1 C10_1 N1_1 113.3(2) . . ?
C9_1 C10_1 C11_1 120.25(17) . . ?
N1_1 C10_1 C11_1 126.4(2) . . ?
C9_1 C10_1 N1A_1 94.1(5) . . ?
C11_1 C10_1 N1A_1 145.6(6) . . ?
C10_1 C11_1 C12_1 116.65(18) . . ?
C13_1 C12_1 C11_1 121.35(19) . . ?
C14_1 C13_1 C12_1 122.0(2) . . ?
C9_1 C14_1 C13_1 115.99(19) . . ?
C9_2 O1_2 C1_2 103.62(15) . . ?
C1_2 N1_2 C10_2 105.1(2) . . ?
C10_2 O1A_2 C1_2 101.1(6) . . ?
C1_2 N1A_2 C9_2 102.8(7) . . ?
C3_2 C2_2 C1_2 124.61(17) . . ?
C6_2 N2_2 C5_2 115.56(18) . . ?
C2_2 C3_2 C4_2 126.06(16) . . ?
C5_2 C4_2 C8_2 116.68(16) . . ?
C5_2 C4_2 C3_2 118.51(15) . . ?
C8_2 C4_2 C3_2 124.80(16) . . ?
N2_2 C5_2 C4_2 125.66(18) . . ?
N2_2 C6_2 C7_2 124.06(18) . . ?
C6_2 C7_2 C8_2 119.20(18) . . ?
C14_2 C9_2 C10_2 123.53(15) . . ?
C14_2 C9_2 O1_2 128.57(16) . . ?
C10_2 C9_2 O1_2 107.90(16) . . ?
C14_2 C9_2 N1A_2 132.2(4) . . ?
C10_2 C9_2 N1A_2 103.5(6) . . ?
C7_2 C8_2 C4_2 118.83(18) . . ?
O1A_2 C10_2 C9_2 111.6(8) . . ?
O1A_2 C10_2 C11_2 127.6(4) . . ?
C9_2 C10_2 C11_2 120.17(15) . . ?
C9_2 C10_2 N1_2 108.37(18) . . ?
C11_2 C10_2 N1_2 131.5(2) . . ?
C12_2 C11_2 C10_2 117.17(16) . . ?
C11_2 C12_2 C13_2 121.56(16) . . ?
C14_2 C13_2 C12_2 121.51(17) . . ?
C9_2 C14_2 C13_2 116.07(17) . . ?
N1A_2 C1_2 O1A_2 114.8(15) . . ?
N1_2 C1_2 O1_2 114.98(17) . . ?
N1A_2 C1_2 C2_2 115.0(5) . . ?
N1_2 C1_2 C2_2 126.67(19) . . ?
O1A_2 C1_2 C2_2 126.8(4) . . ?
O1_2 C1_2 C2_2 118.33(16) . . ?

loop_
_geom_bond_atom_site_label_1
_geom_bond_atom_site_label_2
_geom_bond_distance
_geom_bond_site_symmetry_2
_geom_bond_publ_flag
C2_1 C3_1 1.317(3) . ?
C2_1 C1_1 1.453(4) . ?
C3_1 C4_1 1.462(3) . ?
C1_1 N1_1 1.286(4) . ?
C1_1 O1_1 1.380(4) . ?
N1_1 C10_1 1.377(7) . ?
O1_1 C9_1 1.401(5) . ?
N2_1 C5_1 1.291(5) . ?
N2_1 C6_1 1.294(4) . ?
C7_1 C6_1 1.392(4) . ?
C7_1 C8_1 1.411(3) . ?
C4_1 C5_1 1.383(3) . ?
C4_1 C8_1 1.386(3) . ?
C1A_1 N1A_1 1.283(7) . ?
C1A_1 O1A_1 1.389(7) . ?
C1A_1 C2A_1 1.452(7) . ?
C1A_1 C9_1 1.995(10) . ?
N1A_1 C10_1 1.48(2) . ?
O1A_1 C9_1 1.38(2) . ?
C2A_1 C3A_1 1.318(6) . ?
C3A_1 C4A_1 1.464(7) . ?
C7A_1 C6A_1 1.393(6) . ?
C7A_1 C8A_1 1.45(3) . ?
N2A_1 C6A_1 1.289(7) . ?
N2A_1 C5A_1 1.290(7) . ?
C4A_1 C5A_1 1.391(5) . ?
C4A_1 C8A_1 1.391(6) . ?
C9_1 C14_1 1.359(3) . ?
C9_1 C10_1 1.367(2) . ?
C10_1 C11_1 1.380(3) . ?
C11_1 C12_1 1.381(3) . ?
C12_1 C13_1 1.377(3) . ?
C13_1 C14_1 1.363(3) . ?
O1_2 C9_2 1.376(2) . ?
O1_2 C1_2 1.378(3) . ?
N1_2 C1_2 1.277(4) . ?
N1_2 C10_2 1.397(3) . ?
O1A_2 C10_2 1.375(8) . ?
O1A_2 C1_2 1.376(8) . ?
N1A_2 C1_2 1.276(8) . ?
N1A_2 C9_2 1.488(13) . ?
C2_2 C3_2 1.312(2) . ?
C2_2 C1_2 1.445(2) . ?
N2_2 C6_2 1.325(3) . ?
N2_2 C5_2 1.329(2) . ?
C3_2 C4_2 1.466(2) . ?
C4_2 C5_2 1.380(2) . ?
C4_2 C8_2 1.384(2) . ?
C6_2 C7_2 1.367(3) . ?
C7_2 C8_2 1.372(3) . ?
C9_2 C14_2 1.366(2) . ?
C9_2 C10_2 1.376(2) . ?
C10_2 C11_2 1.386(2) . ?
C11_2 C12_2 1.375(3) . ?
C12_2 C13_2 1.387(3) . ?
C13_2 C14_2 1.380(2) . ?
